data_8105467
loop_
_publ_author_name
'Wang, Baogang'
'Man, Xiaxia'

_publ_section_title
;
 Crystal structure of poly[triaqua-(di(2,2&#x2032;-bipyridine-\k2
 N,N&#x2032;)-\m4-silanetetrayltetrakis(benzene-4,1-diyl)tetrakis
 (hydrogen phosphonato)-\k4
 O:O&#x2032;:O&#x2032;&#x2032;:O&#x2032;&#x2032;&#x2032;) dicadmium(II)],
 C44H42N4O15P4Cd2Si
;
_journal_issue 6
_journal_name_full 'Zeitschrift f\"ur Kristallographie - New Crystal Structures'
_journal_page_first 1361
_journal_page_last 1363
_journal_paper_doi 10.1515/ncrs-2020-0316
_journal_volume 235
_journal_year 2020
_chemical_formula_sum 'C44 H42 Cd2 N4 O15 P4 Si'
_chemical_formula_weight 1243.58
_space_group_crystal_system triclinic
_space_group_IT_number 2
_space_group_name_Hall '-P 1'
_space_group_name_H-M_alt 'P -1'
_atom_sites_solution_hydrogens mixed
_cell_angle_alpha 69.6370(10)
_cell_angle_beta 72.3550(10)
_cell_angle_gamma 64.8610(10)
_cell_formula_units_Z 2
_cell_length_a 13.4778(9)
_cell_length_b 14.2036(9)
_cell_length_c 15.2206(10)
_cell_measurement_reflns_used 5948
_cell_measurement_temperature 120(2)
_cell_measurement_theta_max 28.3
_cell_measurement_theta_min 1.8
_cell_volume 2431.1(3)
_computing_cell_refinement 'Bruker SAINT'
_computing_data_collection 'Bruker SMART [1]'
_computing_data_reduction 'Bruker SAINT'
_computing_molecular_graphics 'Bruker SHELXTL'
_computing_publication_material 'Bruker SHELXTL'
_computing_structure_refinement 'SHELXL-2014/7 (Sheldrick, 2014) [3]'
_computing_structure_solution 'SHELXTL [2]'
_diffrn_ambient_temperature 120(2)
_diffrn_detector_area_resol_mean 9.00cm
_diffrn_measured_fraction_theta_full 0.994
_diffrn_measured_fraction_theta_max 0.992
_diffrn_measurement_device_type 'Bruker D8 QUEST'
_diffrn_measurement_method '\f and \w scans'
_diffrn_radiation_type MoK\a
_diffrn_radiation_wavelength 0.71073
_diffrn_reflns_av_R_equivalents 0.0340
_diffrn_reflns_av_unetI/netI 0.0648
_diffrn_reflns_Laue_measured_fraction_full 0.994
_diffrn_reflns_Laue_measured_fraction_max 0.992
_diffrn_reflns_limit_h_max 16
_diffrn_reflns_limit_h_min -16
_diffrn_reflns_limit_k_max 17
_diffrn_reflns_limit_k_min -11
_diffrn_reflns_limit_l_max 18
_diffrn_reflns_limit_l_min -18
_diffrn_reflns_number 15498
_diffrn_reflns_point_group_measured_fraction_full 0.994
_diffrn_reflns_point_group_measured_fraction_max 0.992
_diffrn_reflns_theta_full 25.242
_diffrn_reflns_theta_max 26.120
_diffrn_reflns_theta_min 1.890
_diffrn_source 'fine-focus sealed tube'
_exptl_absorpt_coefficient_mu 1.103
_exptl_absorpt_correction_T_max 0.8202
_exptl_absorpt_correction_T_min 0.7925
_exptl_absorpt_correction_type multi-scans
_exptl_absorpt_process_details 'SADABS, Sheldrick, 1996'
_exptl_crystal_colour colorless
_exptl_crystal_density_diffrn 1.699
_exptl_crystal_description block
_exptl_crystal_F_000 1248
_exptl_crystal_size_max 0.500
_exptl_crystal_size_mid 0.400
_exptl_crystal_size_min 0.300
_refine_diff_density_max 0.899
_refine_diff_density_min -0.973
_refine_diff_density_rms 0.118
_refine_ls_extinction_coef .
_refine_ls_extinction_method none
_refine_ls_goodness_of_fit_ref 1.013
_refine_ls_hydrogen_treatment mixed
_refine_ls_matrix_type full
_refine_ls_number_parameters 643
_refine_ls_number_reflns 9617
_refine_ls_number_restraints 2
_refine_ls_restrained_S_all 1.013
_refine_ls_R_factor_all 0.0573
_refine_ls_R_factor_gt 0.0428
_refine_ls_shift/su_max 0.001
_refine_ls_shift/su_mean 0.000
_refine_ls_structure_factor_coef Fsqd
_refine_ls_weighting_details 'w=1/[\s^2^(Fo^2^)+(0.0383P)^2^+2.1533P] where P=(Fo^2^+2Fc^2^)/3'
_refine_ls_weighting_scheme calc
_refine_ls_wR_factor_gt 0.0909
_refine_ls_wR_factor_ref 0.0987
_reflns_Friedel_coverage 0.000
_reflns_Friedel_fraction_full .
_reflns_Friedel_fraction_max .
_reflns_number_gt 7610
_reflns_number_total 9617
_reflns_threshold_expression 'I > 2\s(I)'
_cod_data_source_file suppl_ncrs-2020-0316_suppl.cif
_cod_data_source_block shelx
_cod_database_code 8105467
_shelx_space_group_comment
;
The symmetry employed for this shelxl refinement is uniquely defined
by the following loop, which should always be used as a source of
symmetry information in preference to the above space-group names.
They are only intended as comments.
;
_shelx_estimated_absorpt_t_min 0.609
_shelx_estimated_absorpt_t_max 0.733

loop_
_space_group_symop_operation_xyz
'x, y, z'
'-x, -y, -z'

loop_
_atom_site_label
_atom_site_type_symbol
_atom_site_fract_x
_atom_site_fract_y
_atom_site_fract_z
_atom_site_U_iso_or_equiv
_atom_site_adp_type
_atom_site_occupancy
_atom_site_site_symmetry_order
_atom_site_calc_flag
_atom_site_refinement_flags_posn
_atom_site_refinement_flags_adp
_atom_site_refinement_flags_occupancy
_atom_site_disorder_assembly
_atom_site_disorder_group
C1 C 0.4668(3) -0.2011(3) 1.1643(3) 0.0144(9) Uani 1 1 d . . . . .
C2 C 0.5800(4) -0.2208(4) 1.1481(3) 0.0261(11) Uani 1 1 d . . . . .
H2 H 0.6234 -0.2254 1.0865 0.031 Uiso 1 1 calc R U . . .
C3 C 0.6306(4) -0.2340(4) 1.2205(3) 0.0251(11) Uani 1 1 d . . . . .
H3 H 0.7084 -0.2481 1.2080 0.030 Uiso 1 1 calc R U . . .
C4 C 0.5696(3) -0.2270(3) 1.3108(3) 0.0148(9) Uani 1 1 d . . . . .
C5 C 0.4577(4) -0.2108(4) 1.3286(3) 0.0238(10) Uani 1 1 d . . . . .
H5 H 0.4148 -0.2078 1.3905 0.029 Uiso 1 1 calc R U . . .
C6 C 0.4074(4) -0.1990(4) 1.2557(3) 0.0219(10) Uani 1 1 d . . . . .
H6 H 0.3305 -0.1894 1.2693 0.026 Uiso 1 1 calc R U . . .
C7 C 0.8206(5) 0.0278(4) 1.2278(3) 0.0345(13) Uani 1 1 d . . . . .
H7 H 0.7902 -0.0160 1.2174 0.041 Uiso 1 1 calc R U . . .
C8 C 0.8642(5) 0.0930(5) 1.1503(4) 0.0435(16) Uani 1 1 d . . . . .
H8 H 0.8655 0.0933 1.0875 0.052 Uiso 1 1 calc R U . . .
C9 C 0.9061(5) 0.1581(5) 1.1651(4) 0.0391(14) Uani 1 1 d . . . . .
H9A H 0.9363 0.2045 1.1127 0.047 Uiso 1 1 calc R U . . .
C10 C 0.9036(4) 0.1549(4) 1.2570(4) 0.0295(11) Uani 1 1 d . . . . .
H10 H 0.9320 0.1994 1.2687 0.035 Uiso 1 1 calc R U . . .
C11 C 0.8595(4) 0.0865(3) 1.3326(3) 0.0186(9) Uani 1 1 d . . . . .
C12 C 0.8542(3) 0.0794(3) 1.4341(3) 0.0183(9) Uani 1 1 d . . . . .
C13 C 0.9024(4) 0.1348(3) 1.4586(3) 0.0232(10) Uani 1 1 d . . . . .
H13A H 0.9365 0.1814 1.4105 0.028 Uiso 1 1 calc R U . . .
C14 C 0.8994(4) 0.1205(4) 1.5539(4) 0.0269(11) Uani 1 1 d . . . . .
H14A H 0.9309 0.1578 1.5722 0.032 Uiso 1 1 calc R U . . .
C15 C 0.8499(4) 0.0515(4) 1.6223(3) 0.0260(11) Uani 1 1 d . . . . .
H15A H 0.8487 0.0389 1.6880 0.031 Uiso 1 1 calc R U . . .
C16 C 0.8024(4) 0.0015(4) 1.5930(3) 0.0232(10) Uani 1 1 d . . . . .
H16 H 0.7666 -0.0444 1.6400 0.028 Uiso 1 1 calc R U . . .
C17 C 0.3003(3) -0.0155(3) 1.0484(3) 0.0164(9) Uani 1 1 d . . . . .
C18 C 0.3027(4) 0.0489(3) 1.0981(3) 0.0187(9) Uani 1 1 d . . . . .
H18 H 0.3519 0.0186 1.1423 0.022 Uiso 1 1 calc R U . . .
C19 C 0.2350(4) 0.1563(4) 1.0845(3) 0.0191(10) Uani 1 1 d . . . . .
H19 H 0.2382 0.1985 1.1194 0.023 Uiso 1 1 calc R U . . .
C20 C 0.1627(3) 0.2030(3) 1.0206(3) 0.0174(9) Uani 1 1 d . . . . .
C21 C 0.1609(4) 0.1401(4) 0.9687(3) 0.0230(10) Uani 1 1 d . . . . .
H21 H 0.1130 0.1709 0.9235 0.028 Uiso 1 1 calc R U . . .
C22 C 0.2288(4) 0.0332(4) 0.9831(3) 0.0220(10) Uani 1 1 d . . . . .
H22 H 0.2267 -0.0086 0.9471 0.026 Uiso 1 1 calc R U . . .
C23 C 0.2830(3) -0.2358(3) 1.1210(3) 0.0156(9) Uani 1 1 d . . . . .
C24 C 0.3185(4) -0.3464(4) 1.1536(3) 0.0250(11) Uani 1 1 d . . . . .
H24 H 0.3959 -0.3873 1.1425 0.030 Uiso 1 1 calc R U . . .
C25 C 0.2441(4) -0.3993(4) 1.2022(3) 0.0253(11) Uani 1 1 d . . . . .
H25 H 0.2712 -0.4755 1.2241 0.030 Uiso 1 1 calc R U . . .
C26 C 0.1304(3) -0.3417(3) 1.2191(3) 0.0155(9) Uani 1 1 d . . . . .
C27 C 0.0935(4) -0.2311(4) 1.1869(4) 0.0276(11) Uani 1 1 d . . . . .
H27 H 0.0160 -0.1903 1.1982 0.033 Uiso 1 1 calc R U . . .
C28 C 0.1692(4) -0.1790(4) 1.1379(3) 0.0258(11) Uani 1 1 d . . . . .
H28 H 0.1422 -0.1028 1.1156 0.031 Uiso 1 1 calc R U . . .
C29 C 0.4789(4) -0.1921(3) 0.9552(3) 0.0162(9) Uani 1 1 d . . . . .
C30 C 0.5577(4) -0.2933(3) 0.9488(3) 0.0211(10) Uani 1 1 d . . . . .
H30 H 0.5663 -0.3506 1.0050 0.025 Uiso 1 1 calc R U . . .
C31 C 0.6239(4) -0.3128(4) 0.8630(3) 0.0218(10) Uani 1 1 d . . . . .
H31 H 0.6776 -0.3824 0.8610 0.026 Uiso 1 1 calc R U . . .
C32 C 0.6117(3) -0.2301(3) 0.7794(3) 0.0156(9) Uani 1 1 d . . . . .
C33 C 0.5370(4) -0.1287(4) 0.7847(3) 0.0220(10) Uani 1 1 d . . . . .
H33 H 0.5292 -0.0714 0.7285 0.026 Uiso 1 1 calc R U . . .
C34 C 0.4734(4) -0.1098(4) 0.8711(3) 0.0223(10) Uani 1 1 d . . . . .
H34 H 0.4244 -0.0387 0.8735 0.027 Uiso 1 1 calc R U . . .
C35 C 0.2608(4) 0.5739(4) 0.8784(3) 0.0309(12) Uani 1 1 d . . . . .
H35 H 0.2143 0.5546 0.9371 0.037 Uiso 1 1 calc R U . . .
C36 C 0.3456(5) 0.6031(5) 0.8789(4) 0.0448(15) Uani 1 1 d . . . . .
H36 H 0.3581 0.6033 0.9370 0.054 Uiso 1 1 calc R U . . .
C37 C 0.4122(5) 0.6321(6) 0.7933(4) 0.0546(18) Uani 1 1 d . . . . .
H37 H 0.4697 0.6549 0.7917 0.065 Uiso 1 1 calc R U . . .
C38 C 0.3949(5) 0.6277(5) 0.7100(4) 0.0467(16) Uani 1 1 d . . . . .
H38 H 0.4417 0.6453 0.6509 0.056 Uiso 1 1 calc R U . . .
C39 C 0.3081(4) 0.5971(4) 0.7139(3) 0.0275(11) Uani 1 1 d . . . . .
C40 C 0.2825(4) 0.5908(4) 0.6288(3) 0.0241(10) Uani 1 1 d . . . . .
C41 C 0.1611(4) 0.5688(4) 0.5646(3) 0.0258(11) Uani 1 1 d . . . . .
H41 H 0.0940 0.5573 0.5730 0.031 Uiso 1 1 calc R U . . .
C42 C 0.2252(4) 0.5815(4) 0.4744(3) 0.0317(12) Uani 1 1 d . . . . .
H42 H 0.2027 0.5790 0.4221 0.038 Uiso 1 1 calc R U . . .
C43 C 0.3229(4) 0.5978(4) 0.4623(3) 0.0344(12) Uani 1 1 d . . . . .
H43 H 0.3702 0.6046 0.4016 0.041 Uiso 1 1 calc R U . . .
C44 C 0.3508(4) 0.6040(4) 0.5394(3) 0.0316(12) Uani 1 1 d . . . . .
H44 H 0.4168 0.6173 0.5317 0.038 Uiso 1 1 calc R U . . .
Cd1 Cd 0.73028(2) -0.07422(2) 1.44706(2) 0.01366(8) Uani 1 1 d D . . . .
Cd2 Cd 0.08702(3) 0.53987(3) 0.79651(2) 0.01772(9) Uani 1 1 d . . . . .
H7A H -0.090(3) 0.705(4) 0.699(3) 0.032(15) Uiso 1 1 d D . . . .
H7B H -0.073(5) 0.722(5) 0.776(5) 0.07(2) Uiso 1 1 d . . . . .
N1 N 0.8045(3) 0.0146(3) 1.5012(2) 0.0165(8) Uani 1 1 d . . . . .
N2 N 0.8190(3) 0.0233(3) 1.3174(3) 0.0193(8) Uani 1 1 d . . . . .
N3 N 0.2413(3) 0.5717(3) 0.7983(3) 0.0261(9) Uani 1 1 d . . . . .
N4 N 0.1885(3) 0.5718(3) 0.6406(3) 0.0220(8) Uani 1 1 d . . . . .
O1 O 0.5709(2) 0.0764(3) 1.4316(2) 0.0250(7) Uani 1 1 d G . . . .
H1A H 0.5482 0.1258 1.4620 0.038 Uiso 1 1 d DG U . . .
H1B H 0.5101 0.0770 1.4222 0.038 Uiso 1 1 d DG U . . .
O2 O 0.8981(2) -0.2259(2) 1.4616(2) 0.0213(7) Uani 1 1 d . . . . .
H2A H 0.9110 -0.2599 1.4193 0.032 Uiso 1 1 d R U . . .
H2B H 0.8889 -0.2717 1.5161 0.032 Uiso 1 1 d R U . . .
O3 O 0.6632(2) -0.1350(2) 1.3723(2) 0.0186(7) Uani 1 1 d . . . . .
O4 O 0.5531(2) -0.2500(2) 1.49598(19) 0.0182(6) Uani 1 1 d . . . . .
O5 O 0.0411(3) 0.3686(2) 1.0959(2) 0.0296(8) Uani 1 1 d . . . . .
O6 O 0.1418(2) 0.4047(2) 0.9214(2) 0.0227(7) Uani 1 1 d . . . . .
O7 O -0.0447(3) 0.7146(3) 0.7212(3) 0.0255(8) Uani 1 1 d D . . . .
O8 O 0.6554(2) -0.1430(2) 0.59366(19) 0.0175(6) Uani 1 1 d . . . . .
O9 O 0.6317(2) -0.3243(2) 0.6481(2) 0.0182(6) Uani 1 1 d . . . . .
H9 H 0.6071 -0.2952 0.5969 0.027 Uiso 1 1 calc R U . . .
O10 O 0.8064(2) -0.3139(2) 0.6611(2) 0.0214(7) Uani 1 1 d . . . . .
O11 O 0.0118(2) -0.4517(2) 1.2162(2) 0.0205(7) Uani 1 1 d . . . . .
O12 O -0.0712(3) -0.3240(2) 1.3244(2) 0.0257(7) Uani 1 1 d . . . . .
O13 O 0.0822(2) -0.4976(2) 1.3671(2) 0.0208(7) Uani 1 1 d . . . . .
H13 H 0.1163 -0.5551 1.3498 0.031 Uiso 1 1 calc R U . . .
O14 O -0.0284(2) 0.3540(2) 0.9683(2) 0.0228(7) Uani 1 1 d . . . . .
H14 H -0.0255 0.3847 0.9099 0.034 Uiso 1 1 calc R U . . .
O15 O 0.7389(2) -0.3380(2) 1.4079(2) 0.0233(7) Uani 1 1 d . . . . .
H15 H 0.7955 -0.3222 1.3777 0.035 Uiso 1 1 calc R U . . .
P1 P 0.02951(9) -0.40560(9) 1.28371(8) 0.0165(2) Uani 1 1 d . . . . .
P2 P 0.07746(10) 0.34409(9) 1.00062(8) 0.0192(3) Uani 1 1 d . . . . .
P3 P 0.68338(9) -0.25233(9) 0.66279(7) 0.0144(2) Uani 1 1 d . . . . .
P4 P 0.63298(9) -0.23372(9) 1.40194(8) 0.0153(2) Uani 1 1 d . . . . .
Si1 Si 0.38576(10) -0.16328(9) 1.06988(8) 0.0142(2) Uani 1 1 d . . . . .

loop_
_atom_site_aniso_label
_atom_site_aniso_U_11
_atom_site_aniso_U_22
_atom_site_aniso_U_33
_atom_site_aniso_U_23
_atom_site_aniso_U_13
_atom_site_aniso_U_12
Cd1 0.01442(16) 0.01644(17) 0.01270(16) -0.00301(12) -0.00005(12) -0.01008(13)
Cd2 0.01834(18) 0.01945(18) 0.01791(18) -0.00332(13) -0.00082(13) -0.01190(14)
P1 0.0157(6) 0.0190(6) 0.0182(6) -0.0073(5) 0.0008(5) -0.0100(5)
P2 0.0213(6) 0.0193(6) 0.0162(6) -0.0035(5) -0.0028(5) -0.0077(5)
P3 0.0155(6) 0.0188(6) 0.0107(5) -0.0032(4) -0.0014(4) -0.0092(5)
P4 0.0153(6) 0.0197(6) 0.0137(6) -0.0037(5) -0.0037(4) -0.0087(5)
Si1 0.0177(6) 0.0175(6) 0.0107(6) -0.0027(5) -0.0014(5) -0.0109(5)
O6 0.0214(17) 0.0202(17) 0.0274(18) -0.0017(14) -0.0076(14) -0.0095(14)
O5 0.038(2) 0.0212(17) 0.0238(18) -0.0095(14) -0.0085(15) -0.0003(15)
O11 0.0259(18) 0.0231(17) 0.0186(17) -0.0036(13) -0.0025(13) -0.0167(14)
O13 0.0267(18) 0.0241(17) 0.0157(16) -0.0067(13) 0.0003(13) -0.0144(14)
O12 0.0209(17) 0.0276(18) 0.0317(19) -0.0131(15) 0.0043(14) -0.0135(15)
O1 0.0173(17) 0.0255(18) 0.037(2) -0.0140(15) -0.0071(15) -0.0060(14)
O2 0.0217(17) 0.0217(17) 0.0226(17) -0.0070(13) -0.0022(13) -0.0098(14)
O8 0.0202(16) 0.0211(16) 0.0139(15) -0.0037(12) -0.0002(12) -0.0126(13)
O10 0.0156(16) 0.0252(17) 0.0263(18) -0.0073(14) -0.0052(13) -0.0084(13)
O9 0.0247(17) 0.0219(16) 0.0123(15) 0.0005(12) -0.0067(13) -0.0138(14)
O4 0.0192(16) 0.0277(17) 0.0119(15) -0.0055(13) -0.0013(12) -0.0129(14)
O15 0.0153(16) 0.0200(17) 0.0314(19) -0.0007(14) -0.0034(14) -0.0086(13)
O3 0.0255(17) 0.0222(16) 0.0151(16) -0.0019(13) -0.0056(13) -0.0159(14)
O7 0.0254(19) 0.032(2) 0.026(2) -0.0067(16) -0.0056(16) -0.0170(16)
O14 0.0243(18) 0.0260(17) 0.0159(16) 0.0010(13) -0.0013(13) -0.0137(14)
N1 0.0157(19) 0.0201(19) 0.017(2) -0.0060(15) -0.0014(15) -0.0095(15)
N2 0.022(2) 0.023(2) 0.018(2) -0.0028(16) -0.0026(16) -0.0151(17)
N3 0.022(2) 0.030(2) 0.028(2) -0.0054(18) -0.0009(17) -0.0152(18)
N4 0.022(2) 0.021(2) 0.025(2) -0.0040(17) -0.0021(17) -0.0123(17)
C17 0.020(2) 0.019(2) 0.014(2) -0.0023(18) 0.0002(18) -0.0131(19)
C18 0.023(2) 0.021(2) 0.013(2) -0.0014(18) -0.0021(18) -0.012(2)
C19 0.025(2) 0.025(2) 0.016(2) -0.0077(19) -0.0008(19) -0.016(2)
C20 0.016(2) 0.020(2) 0.013(2) -0.0037(18) 0.0045(17) -0.0091(18)
C21 0.033(3) 0.025(3) 0.013(2) -0.0011(19) -0.004(2) -0.016(2)
C22 0.033(3) 0.021(2) 0.019(2) -0.0072(19) -0.004(2) -0.015(2)
C26 0.020(2) 0.019(2) 0.014(2) -0.0091(18) 0.0015(17) -0.0115(19)
C25 0.024(3) 0.016(2) 0.036(3) -0.008(2) 0.000(2) -0.010(2)
C27 0.012(2) 0.018(2) 0.046(3) 0.000(2) -0.004(2) -0.0063(19)
C39 0.022(3) 0.037(3) 0.026(3) -0.008(2) 0.002(2) -0.018(2)
C38 0.037(3) 0.083(5) 0.034(3) -0.008(3) 0.000(3) -0.044(3)
C40 0.021(2) 0.021(2) 0.029(3) -0.004(2) 0.000(2) -0.011(2)
C44 0.022(3) 0.043(3) 0.029(3) -0.007(2) 0.002(2) -0.018(2)
C43 0.039(3) 0.042(3) 0.018(3) -0.003(2) 0.004(2) -0.020(3)
C42 0.046(3) 0.027(3) 0.024(3) -0.002(2) -0.004(2) -0.019(2)
C41 0.029(3) 0.026(3) 0.026(3) -0.004(2) -0.002(2) -0.016(2)
C16 0.022(2) 0.028(3) 0.022(3) -0.009(2) 0.0016(19) -0.013(2)
C15 0.024(3) 0.038(3) 0.024(3) -0.017(2) -0.004(2) -0.010(2)
C14 0.025(3) 0.025(3) 0.039(3) -0.018(2) -0.009(2) -0.008(2)
C13 0.025(3) 0.016(2) 0.032(3) -0.006(2) -0.005(2) -0.011(2)
C12 0.012(2) 0.015(2) 0.026(3) -0.0031(19) -0.0066(18) -0.0033(18)
C11 0.018(2) 0.016(2) 0.022(2) -0.0023(18) -0.0030(18) -0.0093(18)
C10 0.035(3) 0.030(3) 0.034(3) -0.003(2) -0.007(2) -0.025(2)
C9 0.055(4) 0.049(4) 0.024(3) 0.005(2) -0.004(3) -0.042(3)
C8 0.067(4) 0.073(4) 0.012(3) 0.001(3) -0.004(3) -0.057(4)
C7 0.051(3) 0.050(3) 0.020(3) -0.005(2) -0.005(2) -0.040(3)
C4 0.018(2) 0.014(2) 0.017(2) -0.0076(17) -0.0012(17) -0.0091(18)
C3 0.011(2) 0.043(3) 0.024(3) -0.015(2) 0.0033(19) -0.011(2)
C29 0.026(2) 0.020(2) 0.012(2) -0.0035(18) -0.0067(18) -0.0141(19)
C34 0.026(3) 0.020(2) 0.023(2) -0.0069(19) -0.002(2) -0.010(2)
C33 0.031(3) 0.026(3) 0.009(2) 0.0002(18) -0.0022(19) -0.016(2)
C32 0.021(2) 0.022(2) 0.009(2) -0.0032(17) -0.0041(17) -0.0125(19)
C1 0.019(2) 0.017(2) 0.010(2) -0.0020(17) 0.0003(17) -0.0114(18)
C6 0.016(2) 0.034(3) 0.018(2) -0.006(2) -0.0013(18) -0.012(2)
C28 0.022(3) 0.015(2) 0.040(3) 0.002(2) -0.010(2) -0.010(2)
C23 0.017(2) 0.021(2) 0.013(2) -0.0042(18) -0.0038(17) -0.0100(18)
C24 0.015(2) 0.017(2) 0.040(3) -0.012(2) 0.005(2) -0.0066(19)
C37 0.048(4) 0.098(5) 0.041(4) -0.010(3) -0.002(3) -0.058(4)
C36 0.042(4) 0.076(4) 0.033(3) -0.009(3) -0.007(3) -0.040(3)
C2 0.023(3) 0.043(3) 0.017(2) -0.014(2) 0.0056(19) -0.017(2)
C35 0.029(3) 0.050(3) 0.019(3) -0.007(2) 0.001(2) -0.024(3)
C5 0.023(3) 0.041(3) 0.012(2) -0.009(2) 0.0004(19) -0.015(2)
C31 0.025(3) 0.020(2) 0.019(2) -0.0066(19) -0.0026(19) -0.006(2)
C30 0.030(3) 0.020(2) 0.014(2) -0.0006(18) -0.0028(19) -0.012(2)

loop_
_atom_type_symbol
_atom_type_description
_atom_type_scat_dispersion_real
_atom_type_scat_dispersion_imag
_atom_type_scat_source
C C 0.0033 0.0016 'International Tables Vol C Tables 4.2.6.8 and 6.1.1.4'
H H 0.0000 0.0000 'International Tables Vol C Tables 4.2.6.8 and 6.1.1.4'
N N 0.0061 0.0033 'International Tables Vol C Tables 4.2.6.8 and 6.1.1.4'
O O 0.0106 0.0060 'International Tables Vol C Tables 4.2.6.8 and 6.1.1.4'
Si Si 0.0817 0.0704 'International Tables Vol C Tables 4.2.6.8 and 6.1.1.4'
P P 0.1023 0.0942 'International Tables Vol C Tables 4.2.6.8 and 6.1.1.4'
Cd Cd -0.8075 1.2024 'International Tables Vol C Tables 4.2.6.8 and 6.1.1.4'

loop_
_geom_angle_atom_site_label_1
_geom_angle_atom_site_label_2
_geom_angle_atom_site_label_3
_geom_angle
_geom_angle_site_symmetry_1
_geom_angle_site_symmetry_3
O3 Cd1 O8 96.92(10) . 1_556
O3 Cd1 O1 85.93(11) . .
O8 Cd1 O1 91.27(11) 1_556 .
O3 Cd1 N2 99.43(11) . .
O8 Cd1 N2 163.36(11) 1_556 .
O1 Cd1 N2 86.78(13) . .
O3 Cd1 N1 169.70(11) . .
O8 Cd1 N1 92.55(11) 1_556 .
O1 Cd1 N1 89.82(11) . .
N2 Cd1 N1 70.93(12) . .
O3 Cd1 O2 95.44(10) . .
O8 Cd1 O2 89.84(11) 1_556 .
O1 Cd1 O2 178.12(10) . .
N2 Cd1 O2 91.73(12) . .
N1 Cd1 O2 88.62(11) . .
O6 Cd2 O11 87.31(11) . 2_557
O6 Cd2 O5 86.65(11) . 2_567
O11 Cd2 O5 99.17(11) 2_557 2_567
O6 Cd2 N3 82.77(12) . .
O11 Cd2 N3 158.45(12) 2_557 .
O5 Cd2 N3 99.29(13) 2_567 .
O6 Cd2 N4 127.80(12) . .
O11 Cd2 N4 101.21(11) 2_557 .
O5 Cd2 N4 140.35(12) 2_567 .
N3 Cd2 N4 70.73(13) . .
O6 Cd2 O7 152.75(12) . .
O11 Cd2 O7 90.82(11) 2_557 .
O5 Cd2 O7 66.81(12) 2_567 .
N3 Cd2 O7 106.65(12) . .
N4 Cd2 O7 79.21(12) . .
O12 P1 O11 116.02(18) . .
O12 P1 O13 108.77(18) . .
O11 P1 O13 110.29(17) . .
O12 P1 C26 107.26(18) . .
O11 P1 C26 107.71(17) . .
O13 P1 C26 106.31(18) . .
O6 P2 O5 118.83(19) . .
O6 P2 O14 109.95(17) . .
O5 P2 O14 108.42(19) . .
O6 P2 C20 107.79(18) . .
O5 P2 C20 106.04(19) . .
O14 P2 C20 104.87(18) . .
O8 P3 O10 114.53(17) . .
O8 P3 O9 112.13(16) . .
O10 P3 O9 108.43(16) . .
O8 P3 C32 106.01(18) . .
O10 P3 C32 111.18(18) . .
O9 P3 C32 104.07(17) . .
O3 P4 O4 116.79(17) . .
O3 P4 O15 111.24(17) . .
O4 P4 O15 106.76(17) . .
O3 P4 C4 107.78(18) . .
O4 P4 C4 107.20(18) . .
O15 P4 C4 106.56(18) . .
C1 Si1 C29 111.92(19) . .
C1 Si1 C17 108.60(18) . .
C29 Si1 C17 109.16(19) . .
C1 Si1 C23 106.65(18) . .
C29 Si1 C23 113.91(18) . .
C17 Si1 C23 106.34(19) . .
P2 O6 Cd2 130.12(18) . .
P2 O5 Cd2 151.4(2) . 2_567
P1 O11 Cd2 143.54(18) . 2_557
P1 O13 H13 109.5 . .
Cd1 O1 H1A 124.7 . .
Cd1 O1 H1B 123.5 . .
H1A O1 H1B 104.5 . .
Cd1 O2 H2A 109.3 . .
Cd1 O2 H2B 109.3 . .
H2A O2 H2B 104.5 . .
P3 O8 Cd1 135.12(17) . 1_554
P3 O9 H9 109.5 . .
P4 O15 H15 109.5 . .
P4 O3 Cd1 131.39(17) . .
Cd2 O7 H7A 111(3) . .
Cd2 O7 H7B 86(5) . .
H7A O7 H7B 108(6) . .
P2 O14 H14 109.5 . .
C16 N1 C12 119.3(4) . .
C16 N1 Cd1 124.1(3) . .
C12 N1 Cd1 116.5(3) . .
C7 N2 C11 119.0(4) . .
C7 N2 Cd1 122.2(3) . .
C11 N2 Cd1 118.4(3) . .
C35 N3 C39 119.6(4) . .
C35 N3 Cd2 121.8(3) . .
C39 N3 Cd2 118.3(3) . .
C41 N4 C40 118.7(4) . .
C41 N4 Cd2 124.2(3) . .
C40 N4 Cd2 117.1(3) . .
C22 C17 C18 117.2(4) . .
C22 C17 Si1 120.5(3) . .
C18 C17 Si1 122.3(3) . .
C19 C18 C17 121.3(4) . .
C19 C18 H18 119.4 . .
C17 C18 H18 119.4 . .
C20 C19 C18 120.8(4) . .
C20 C19 H19 119.6 . .
C18 C19 H19 119.6 . .
C19 C20 C21 118.6(4) . .
C19 C20 P2 120.6(3) . .
C21 C20 P2 120.7(3) . .
C22 C21 C20 119.9(4) . .
C22 C21 H21 120.0 . .
C20 C21 H21 120.0 . .
C21 C22 C17 122.2(4) . .
C21 C22 H22 118.9 . .
C17 C22 H22 118.9 . .
C27 C26 C25 118.6(4) . .
C27 C26 P1 118.8(3) . .
C25 C26 P1 122.6(3) . .
C24 C25 C26 120.4(4) . .
C24 C25 H25 119.8 . .
C26 C25 H25 119.8 . .
C26 C27 C28 120.4(4) . .
C26 C27 H27 119.8 . .
C28 C27 H27 119.8 . .
N3 C39 C38 120.6(5) . .
N3 C39 C40 116.4(4) . .
C38 C39 C40 123.0(4) . .
C37 C38 C39 119.1(5) . .
C37 C38 H38 120.5 . .
C39 C38 H38 120.5 . .
N4 C40 C44 120.5(4) . .
N4 C40 C39 117.1(4) . .
C44 C40 C39 122.4(4) . .
C43 C44 C40 120.0(4) . .
C43 C44 H44 120.0 . .
C40 C44 H44 120.0 . .
C44 C43 C42 119.1(5) . .
C44 C43 H43 120.5 . .
C42 C43 H43 120.5 . .
C43 C42 C41 118.2(5) . .
C43 C42 H42 120.9 . .
C41 C42 H42 120.9 . .
N4 C41 C42 123.4(4) . .
N4 C41 H41 118.3 . .
C42 C41 H41 118.3 . .
N1 C16 C15 122.8(4) . .
N1 C16 H16 118.6 . .
C15 C16 H16 118.6 . .
C16 C15 C14 118.5(4) . .
C16 C15 H15A 120.7 . .
C14 C15 H15A 120.7 . .
C15 C14 C13 119.3(4) . .
C15 C14 H14A 120.4 . .
C13 C14 H14A 120.4 . .
C14 C13 C12 118.9(4) . .
C14 C13 H13A 120.5 . .
C12 C13 H13A 120.5 . .
N1 C12 C13 121.1(4) . .
N1 C12 C11 117.1(4) . .
C13 C12 C11 121.8(4) . .
N2 C11 C10 120.9(4) . .
N2 C11 C12 116.7(4) . .
C10 C11 C12 122.3(4) . .
C9 C10 C11 119.8(4) . .
C9 C10 H10 120.1 . .
C11 C10 H10 120.1 . .
C10 C9 C8 118.9(5) . .
C10 C9 H9A 120.6 . .
C8 C9 H9A 120.6 . .
C7 C8 C9 118.8(5) . .
C7 C8 H8 120.6 . .
C9 C8 H8 120.6 . .
N2 C7 C8 122.6(4) . .
N2 C7 H7 118.7 . .
C8 C7 H7 118.7 . .
C5 C4 C3 118.6(4) . .
C5 C4 P4 120.5(3) . .
C3 C4 P4 120.9(3) . .
C4 C3 C2 121.1(4) . .
C4 C3 H3 119.5 . .
C2 C3 H3 119.5 . .
C30 C29 C34 116.6(4) . .
C30 C29 Si1 123.1(3) . .
C34 C29 Si1 120.3(3) . .
C33 C34 C29 122.0(4) . .
C33 C34 H34 119.0 . .
C29 C34 H34 119.0 . .
C32 C33 C34 120.4(4) . .
C32 C33 H33 119.8 . .
C34 C33 H33 119.8 . .
C33 C32 C31 119.0(4) . .
C33 C32 P3 118.2(3) . .
C31 C32 P3 122.7(3) . .
C6 C1 C2 117.9(4) . .
C6 C1 Si1 117.1(3) . .
C2 C1 Si1 124.8(3) . .
C1 C6 C5 121.4(4) . .
C1 C6 H6 119.3 . .
C5 C6 H6 119.3 . .
C23 C28 C27 121.4(4) . .
C23 C28 H28 119.3 . .
C27 C28 H28 119.3 . .
C24 C23 C28 117.4(4) . .
C24 C23 Si1 121.3(3) . .
C28 C23 Si1 120.8(3) . .
C23 C24 C25 121.8(4) . .
C23 C24 H24 119.1 . .
C25 C24 H24 119.1 . .
C36 C37 C38 119.7(5) . .
C36 C37 H37 120.2 . .
C38 C37 H37 120.2 . .
C35 C36 C37 118.6(5) . .
C35 C36 H36 120.7 . .
C37 C36 H36 120.7 . .
C3 C2 C1 120.8(4) . .
C3 C2 H2 119.6 . .
C1 C2 H2 119.6 . .
N3 C35 C36 122.4(5) . .
N3 C35 H35 118.8 . .
C36 C35 H35 118.8 . .
C4 C5 C6 120.2(4) . .
C4 C5 H5 119.9 . .
C6 C5 H5 119.9 . .
C30 C31 C32 120.0(4) . .
C30 C31 H31 120.0 . .
C32 C31 H31 120.0 . .
C31 C30 C29 121.9(4) . .
C31 C30 H30 119.1 . .
C29 C30 H30 119.1 . .

loop_
_geom_bond_atom_site_label_1
_geom_bond_atom_site_label_2
_geom_bond_distance
_geom_bond_site_symmetry_2
Cd1 O3 2.199(3) .
Cd1 O8 2.215(3) 1_556
Cd1 O1 2.302(3) .
Cd1 N2 2.306(3) .
Cd1 N1 2.360(3) .
Cd1 O2 2.375(3) .
Cd2 O6 2.224(3) .
Cd2 O11 2.264(3) 2_557
Cd2 O5 2.284(3) 2_567
Cd2 N3 2.317(4) .
Cd2 N4 2.349(4) .
Cd2 O7 2.477(3) .
P1 O12 1.491(3) .
P1 O11 1.513(3) .
P1 O13 1.558(3) .
P1 C26 1.804(4) .
P2 O6 1.492(3) .
P2 O5 1.496(3) .
P2 O14 1.582(3) .
P2 C20 1.806(4) .
P3 O8 1.506(3) .
P3 O10 1.507(3) .
P3 O9 1.561(3) .
P3 C32 1.810(4) .
P4 O3 1.505(3) .
P4 O4 1.519(3) .
P4 O15 1.559(3) .
P4 C4 1.794(4) .
Si1 C1 1.862(4) .
Si1 C29 1.877(4) .
Si1 C17 1.881(4) .
Si1 C23 1.894(4) .
O5 Cd2 2.284(3) 2_567
O11 Cd2 2.264(3) 2_557
O13 H13 0.8400 .
O1 H1A 0.8697 .
O1 H1B 0.8699 .
O2 H2A 0.8698 .
O2 H2B 0.8698 .
O8 Cd1 2.215(3) 1_554
O9 H9 0.8400 .
O15 H15 0.8400 .
O7 H7A 0.856(10) .
O7 H7B 0.83(6) .
O14 H14 0.8400 .
N1 C16 1.336(5) .
N1 C12 1.340(5) .
N2 C7 1.338(6) .
N2 C11 1.340(5) .
N3 C35 1.336(6) .
N3 C39 1.357(6) .
N4 C41 1.336(6) .
N4 C40 1.352(5) .
C17 C22 1.389(6) .
C17 C18 1.390(6) .
C18 C19 1.383(6) .
C18 H18 0.9500 .
C19 C20 1.382(6) .
C19 H19 0.9500 .
C20 C21 1.394(6) .
C21 C22 1.379(6) .
C21 H21 0.9500 .
C22 H22 0.9500 .
C26 C27 1.380(6) .
C26 C25 1.388(6) .
C25 C24 1.385(6) .
C25 H25 0.9500 .
C27 C28 1.393(6) .
C27 H27 0.9500 .
C39 C38 1.389(6) .
C39 C40 1.478(6) .
C38 C37 1.385(7) .
C38 H38 0.9500 .
C40 C44 1.394(6) .
C44 C43 1.377(7) .
C44 H44 0.9500 .
C43 C42 1.379(7) .
C43 H43 0.9500 .
C42 C41 1.380(6) .
C42 H42 0.9500 .
C41 H41 0.9500 .
C16 C15 1.377(6) .
C16 H16 0.9500 .
C15 C14 1.383(7) .
C15 H15A 0.9500 .
C14 C13 1.383(6) .
C14 H14A 0.9500 .
C13 C12 1.402(6) .
C13 H13A 0.9500 .
C12 C11 1.494(6) .
C11 C10 1.385(6) .
C10 C9 1.374(7) .
C10 H10 0.9500 .
C9 C8 1.375(7) .
C9 H9A 0.9500 .
C8 C7 1.371(6) .
C8 H8 0.9500 .
C7 H7 0.9500 .
C4 C5 1.379(6) .
C4 C3 1.384(6) .
C3 C2 1.385(6) .
C3 H3 0.9500 .
C29 C30 1.393(6) .
C29 C34 1.398(6) .
C34 C33 1.379(6) .
C34 H34 0.9500 .
C33 C32 1.376(6) .
C33 H33 0.9500 .
C32 C31 1.396(6) .
C1 C6 1.383(6) .
C1 C2 1.387(6) .
C6 C5 1.396(6) .
C6 H6 0.9500 .
C28 C23 1.387(6) .
C28 H28 0.9500 .
C23 C24 1.381(6) .
C24 H24 0.9500 .
C37 C36 1.380(7) .
C37 H37 0.9500 .
C36 C35 1.376(7) .
C36 H36 0.9500 .
C2 H2 0.9500 .
C35 H35 0.9500 .
C5 H5 0.9500 .
C31 C30 1.383(6) .
C31 H31 0.9500 .
C30 H30 0.9500 .

loop_
_geom_torsion_atom_site_label_1
_geom_torsion_atom_site_label_2
_geom_torsion_atom_site_label_3
_geom_torsion_atom_site_label_4
_geom_torsion
_geom_torsion_site_symmetry_1
_geom_torsion_site_symmetry_2
_geom_torsion_site_symmetry_3
_geom_torsion_site_symmetry_4
O5 P2 O6 Cd2 -103.0(2) . . . .
O14 P2 O6 Cd2 22.6(3) . . . .
C20 P2 O6 Cd2 136.4(2) . . . .
O6 P2 O5 Cd2 92.3(5) . . . 2_567
O14 P2 O5 Cd2 -34.2(5) . . . 2_567
C20 P2 O5 Cd2 -146.3(4) . . . 2_567
O12 P1 O11 Cd2 -57.3(4) . . . 2_557
O13 P1 O11 Cd2 66.9(3) . . . 2_557
C26 P1 O11 Cd2 -177.4(3) . . . 2_557
O10 P3 O8 Cd1 37.0(3) . . . 1_554
O9 P3 O8 Cd1 -87.1(3) . . . 1_554
C32 P3 O8 Cd1 160.0(2) . . . 1_554
O4 P4 O3 Cd1 53.6(3) . . . .
O15 P4 O3 Cd1 -69.3(3) . . . .
C4 P4 O3 Cd1 174.3(2) . . . .
C1 Si1 C17 C22 -177.9(3) . . . .
C29 Si1 C17 C22 59.8(4) . . . .
C23 Si1 C17 C22 -63.5(4) . . . .
C1 Si1 C17 C18 0.2(4) . . . .
C29 Si1 C17 C18 -122.1(4) . . . .
C23 Si1 C17 C18 114.6(4) . . . .
C22 C17 C18 C19 1.4(6) . . . .
Si1 C17 C18 C19 -176.8(3) . . . .
C17 C18 C19 C20 -0.1(6) . . . .
C18 C19 C20 C21 -1.2(6) . . . .
C18 C19 C20 P2 -178.2(3) . . . .
O6 P2 C20 C19 89.9(4) . . . .
O5 P2 C20 C19 -38.4(4) . . . .
O14 P2 C20 C19 -153.0(3) . . . .
O6 P2 C20 C21 -87.0(4) . . . .
O5 P2 C20 C21 144.7(4) . . . .
O14 P2 C20 C21 30.1(4) . . . .
C19 C20 C21 C22 1.3(6) . . . .
P2 C20 C21 C22 178.2(3) . . . .
C20 C21 C22 C17 0.0(7) . . . .
C18 C17 C22 C21 -1.3(6) . . . .
Si1 C17 C22 C21 176.8(3) . . . .
O12 P1 C26 C27 -22.9(4) . . . .
O11 P1 C26 C27 102.6(4) . . . .
O13 P1 C26 C27 -139.2(4) . . . .
O12 P1 C26 C25 155.6(4) . . . .
O11 P1 C26 C25 -78.8(4) . . . .
O13 P1 C26 C25 39.4(4) . . . .
C27 C26 C25 C24 -0.3(7) . . . .
P1 C26 C25 C24 -178.9(4) . . . .
C25 C26 C27 C28 0.5(7) . . . .
P1 C26 C27 C28 179.1(4) . . . .
C35 N3 C39 C38 -1.4(8) . . . .
Cd2 N3 C39 C38 173.4(4) . . . .
C35 N3 C39 C40 178.9(4) . . . .
Cd2 N3 C39 C40 -6.3(6) . . . .
N3 C39 C38 C37 -0.2(9) . . . .
C40 C39 C38 C37 179.5(6) . . . .
C41 N4 C40 C44 -1.7(7) . . . .
Cd2 N4 C40 C44 176.1(4) . . . .
C41 N4 C40 C39 178.1(4) . . . .
Cd2 N4 C40 C39 -4.1(5) . . . .
N3 C39 C40 N4 6.9(7) . . . .
C38 C39 C40 N4 -172.8(5) . . . .
N3 C39 C40 C44 -173.3(5) . . . .
C38 C39 C40 C44 7.0(8) . . . .
N4 C40 C44 C43 0.0(8) . . . .
C39 C40 C44 C43 -179.7(5) . . . .
C40 C44 C43 C42 1.8(8) . . . .
C44 C43 C42 C41 -1.9(8) . . . .
C40 N4 C41 C42 1.6(7) . . . .
Cd2 N4 C41 C42 -176.0(4) . . . .
C43 C42 C41 N4 0.2(8) . . . .
C12 N1 C16 C15 -0.2(7) . . . .
Cd1 N1 C16 C15 177.6(3) . . . .
N1 C16 C15 C14 1.7(7) . . . .
C16 C15 C14 C13 -1.8(7) . . . .
C15 C14 C13 C12 0.5(7) . . . .
C16 N1 C12 C13 -1.1(6) . . . .
Cd1 N1 C12 C13 -179.1(3) . . . .
C16 N1 C12 C11 176.8(4) . . . .
Cd1 N1 C12 C11 -1.3(5) . . . .
C14 C13 C12 N1 1.0(6) . . . .
C14 C13 C12 C11 -176.8(4) . . . .
C7 N2 C11 C10 -0.7(7) . . . .
Cd1 N2 C11 C10 -173.5(3) . . . .
C7 N2 C11 C12 179.1(4) . . . .
Cd1 N2 C11 C12 6.3(5) . . . .
N1 C12 C11 N2 -3.3(6) . . . .
C13 C12 C11 N2 174.6(4) . . . .
N1 C12 C11 C10 176.5(4) . . . .
C13 C12 C11 C10 -5.6(7) . . . .
N2 C11 C10 C9 -0.1(7) . . . .
C12 C11 C10 C9 -179.9(5) . . . .
C11 C10 C9 C8 0.2(8) . . . .
C10 C9 C8 C7 0.5(9) . . . .
C11 N2 C7 C8 1.4(8) . . . .
Cd1 N2 C7 C8 174.0(4) . . . .
C9 C8 C7 N2 -1.3(9) . . . .
O3 P4 C4 C5 -111.2(4) . . . .
O4 P4 C4 C5 15.3(4) . . . .
O15 P4 C4 C5 129.3(4) . . . .
O3 P4 C4 C3 66.5(4) . . . .
O4 P4 C4 C3 -167.0(4) . . . .
O15 P4 C4 C3 -52.9(4) . . . .
C5 C4 C3 C2 2.6(7) . . . .
P4 C4 C3 C2 -175.1(4) . . . .
C1 Si1 C29 C30 55.5(4) . . . .
C17 Si1 C29 C30 175.7(3) . . . .
C23 Si1 C29 C30 -65.6(4) . . . .
C1 Si1 C29 C34 -122.9(4) . . . .
C17 Si1 C29 C34 -2.6(4) . . . .
C23 Si1 C29 C34 116.0(4) . . . .
C30 C29 C34 C33 4.4(6) . . . .
Si1 C29 C34 C33 -177.2(3) . . . .
C29 C34 C33 C32 -2.3(7) . . . .
C34 C33 C32 C31 -1.4(7) . . . .
C34 C33 C32 P3 174.5(3) . . . .
O8 P3 C32 C33 8.7(4) . . . .
O10 P3 C32 C33 133.7(3) . . . .
O9 P3 C32 C33 -109.7(3) . . . .
O8 P3 C32 C31 -175.6(3) . . . .
O10 P3 C32 C31 -50.5(4) . . . .
O9 P3 C32 C31 66.0(4) . . . .
C29 Si1 C1 C6 -170.4(3) . . . .
C17 Si1 C1 C6 69.0(4) . . . .
C23 Si1 C1 C6 -45.2(4) . . . .
C29 Si1 C1 C2 16.1(4) . . . .
C17 Si1 C1 C2 -104.4(4) . . . .
C23 Si1 C1 C2 141.3(4) . . . .
C2 C1 C6 C5 3.3(7) . . . .
Si1 C1 C6 C5 -170.7(4) . . . .
C26 C27 C28 C23 -0.7(7) . . . .
C27 C28 C23 C24 0.8(7) . . . .
C27 C28 C23 Si1 -171.4(4) . . . .
C1 Si1 C23 C24 -57.9(4) . . . .
C29 Si1 C23 C24 66.1(4) . . . .
C17 Si1 C23 C24 -173.7(4) . . . .
C1 Si1 C23 C28 114.0(4) . . . .
C29 Si1 C23 C28 -122.0(4) . . . .
C17 Si1 C23 C28 -1.8(4) . . . .
C28 C23 C24 C25 -0.6(7) . . . .
Si1 C23 C24 C25 171.5(4) . . . .
C26 C25 C24 C23 0.4(7) . . . .
C39 C38 C37 C36 2.0(10) . . . .
C38 C37 C36 C35 -2.2(10) . . . .
C4 C3 C2 C1 -0.6(7) . . . .
C6 C1 C2 C3 -2.4(7) . . . .
Si1 C1 C2 C3 171.1(4) . . . .
C39 N3 C35 C36 1.2(8) . . . .
Cd2 N3 C35 C36 -173.4(4) . . . .
C37 C36 C35 N3 0.6(9) . . . .
C3 C4 C5 C6 -1.7(7) . . . .
P4 C4 C5 C6 176.0(3) . . . .
C1 C6 C5 C4 -1.2(7) . . . .
C33 C32 C31 C30 2.9(7) . . . .
P3 C32 C31 C30 -172.8(3) . . . .
C32 C31 C30 C29 -0.8(7) . . . .
C34 C29 C30 C31 -2.8(6) . . . .
Si1 C29 C30 C31 178.8(3) . . . .
